data_7108244
loop_
_publ_author_name
'Wen-Yang Gao'
'Wuming Yan'
'Rong Cai'
'Kia Williams'
'Andrea Salas'
'Lukasz Wojtas'
'Xiaodong Shi'
'Shengqian Ma'

_publ_section_title
;
 A pillared metal-organic framework incorporated with 1,2,3-triazole
 moieties exhibiting remarkable enhancement of CO2 uptake
;
_journal_name_full Chem.Commun.
_journal_page_first 8898
_journal_paper_doi 10.1039/c2cc34380k
_journal_volume 48
_journal_year 2012
_chemical_formula_moiety '2(C28 H17 N5 O8 Zn2), 2(C5 H11 N O), O'
_chemical_formula_sum 'C66 H56 N12 O19 Zn4'
_chemical_formula_weight 1582.71
_chemical_name_common MTAF-3
_chemical_name_systematic
;
?
;
_space_group_IT_number 15
_symmetry_cell_setting monoclinic
_symmetry_space_group_name_Hall '-C 2yc'
_symmetry_space_group_name_H-M 'C 1 2/c 1'
_atom_sites_solution_hydrogens geom
_atom_sites_solution_primary direct
_atom_sites_solution_secondary difmap
_audit_creation_method SHELXL-97
_cell_angle_alpha 90.00
_cell_angle_beta 105.3030(10)
_cell_angle_gamma 90.00
_cell_formula_units_Z 4
_cell_length_a 34.6925(7)
_cell_length_b 16.6027(4)
_cell_length_c 13.7633(3)
_cell_measurement_temperature 228(2)
_cell_volume 7646.4(3)
_computing_cell_refinement 'APEX2 (Bruker, 2010); SAINT (Bruker, 2009)'
_computing_data_collection 'APEX2 (Bruker, 2010)'
_computing_data_reduction 'SAINT (Bruker, 2009);XPREP(Sheldrick,2008)'
_computing_publication_material 'APEX2 (Bruker, 2010)'
_computing_structure_refinement 'SHELXL-97 (Sheldrick, 2008)'
_computing_structure_solution 'SHELXS-97 (Sheldrick, 2008)'
_diffrn_ambient_temperature 228(2)
_diffrn_measured_fraction_theta_full 0.989
_diffrn_measured_fraction_theta_max 0.989
_diffrn_measurement_device_type 'BRUKER SMART APEXII CCD'
_diffrn_measurement_method 'omega scans'
_diffrn_radiation_monochromator graphite
_diffrn_radiation_source 'fine-focus sealed tube'
_diffrn_radiation_type CuK\a
_diffrn_radiation_wavelength 1.54178
_diffrn_reflns_av_R_equivalents 0.0544
_diffrn_reflns_av_sigmaI/netI 0.0333
_diffrn_reflns_limit_h_max 40
_diffrn_reflns_limit_h_min -41
_diffrn_reflns_limit_k_max 20
_diffrn_reflns_limit_k_min -19
_diffrn_reflns_limit_l_max 16
_diffrn_reflns_limit_l_min -16
_diffrn_reflns_number 47412
_diffrn_reflns_theta_full 68.40
_diffrn_reflns_theta_max 68.40
_diffrn_reflns_theta_min 2.64
_exptl_absorpt_coefficient_mu 2.039
_exptl_absorpt_correction_T_max 0.6859
_exptl_absorpt_correction_T_min 0.6859
_exptl_absorpt_correction_type multi-scan
_exptl_absorpt_process_details 'SADABS; (Sheldrick, 2003)'
_exptl_crystal_colour green
_exptl_crystal_density_diffrn 1.375
_exptl_crystal_density_method 'not measured'
_exptl_crystal_description polyhedron
_exptl_crystal_F_000 3232
_exptl_crystal_size_max 0.20
_exptl_crystal_size_mid 0.20
_exptl_crystal_size_min 0.20
_platon_squeeze_details
;
;
_refine_diff_density_max 0.722
_refine_diff_density_min -0.524
_refine_diff_density_rms 0.075
_refine_ls_extinction_method none
_refine_ls_goodness_of_fit_ref 1.021
_refine_ls_hydrogen_treatment constr
_refine_ls_matrix_type full
_refine_ls_number_parameters 462
_refine_ls_number_reflns 6948
_refine_ls_number_restraints 0
_refine_ls_restrained_S_all 1.021
_refine_ls_R_factor_all 0.0487
_refine_ls_R_factor_gt 0.0416
_refine_ls_shift/su_max 0.007
_refine_ls_shift/su_mean 0.000
_refine_ls_structure_factor_coef Fsqd
_refine_ls_weighting_details 'calc w=1/[\s^2^(Fo^2^)+(0.0622P)^2^+15.5419P] where P=(Fo^2^+2Fc^2^)/3'
_refine_ls_weighting_scheme calc
_refine_ls_wR_factor_gt 0.1129
_refine_ls_wR_factor_ref 0.1176
_reflns_number_gt 5801
_reflns_number_total 6948
_reflns_threshold_expression >2sigma(I)
_cod_data_source_file c2cc34380k.txt
_cod_data_source_block MTAF-3
_cod_original_sg_symbol_H-M C2/c
_cod_database_code 7108244

loop_
_symmetry_equiv_pos_as_xyz
'x, y, z'
'-x, y, -z+1/2'
'x+1/2, y+1/2, z'
'-x+1/2, y+1/2, -z+1/2'
'-x, -y, -z'
'x, -y, z-1/2'
'-x+1/2, -y+1/2, -z'
'x+1/2, -y+1/2, z-1/2'

loop_
_atom_site_label
_atom_site_type_symbol
_atom_site_fract_x
_atom_site_fract_y
_atom_site_fract_z
_atom_site_U_iso_or_equiv
_atom_site_adp_type
_atom_site_occupancy
_atom_site_symmetry_multiplicity
_atom_site_calc_flag
_atom_site_refinement_flags
Zn1 Zn 1.174439(9) 0.254488(17) 1.24412(2) 0.01785(11) Uani 1 1 d .
Zn2 Zn 1.086229(9) 0.244780(17) 1.18370(2) 0.01807(11) Uani 1 1 d .
O1 O 1.17212(6) -0.15284(11) 0.82397(16) 0.0395(5) Uani 1 1 d .
O2 O 1.10560(6) -0.14783(11) 0.77419(17) 0.0440(5) Uani 1 1 d .
O3 O 1.10388(6) 0.18245(13) 1.07413(16) 0.0417(5) Uani 1 1 d .
O4 O 1.17021(6) 0.18601(12) 1.12033(15) 0.0368(5) Uani 1 1 d .
O5 O 1.08784(6) 0.65265(12) 1.60350(16) 0.0384(5) Uani 1 1 d .
O6 O 1.15427(6) 0.64802(11) 1.65478(15) 0.0372(5) Uani 1 1 d .
O7 O 1.09062(6) 0.31724(12) 1.30392(15) 0.0352(4) Uani 1 1 d .
O8 O 1.15731(6) 0.31624(12) 1.35601(15) 0.0373(5) Uani 1 1 d .
N1 N 1.02780(6) 0.21086(13) 1.13028(17) 0.0282(5) Uani 1 1 d .
N2 N 0.73381(6) 0.21876(13) 0.78574(16) 0.0249(4) Uani 1 1 d .
C2 C 1.13886(9) -0.12152(15) 0.8214(2) 0.0303(6) Uani 1 1 d .
C3 C 1.13750(8) 0.15918(15) 1.06870(19) 0.0272(5) Uani 1 1 d .
C4 C 1.13840(8) 0.09167(15) 0.9969(2) 0.0287(6) Uani 1 1 d .
C5 C 1.10284(9) 0.05785(18) 0.9405(2) 0.0397(7) Uani 1 1 d .
H5 H 1.0783 0.0813 0.9420 0.048 Uiso 1 1 calc R
C6 C 1.10320(8) -0.00946(18) 0.8826(2) 0.0378(7) Uani 1 1 d .
H6 H 1.0790 -0.0314 0.8441 0.045 Uiso 1 1 calc R
C7 C 1.13922(8) -0.04534(15) 0.88065(19) 0.0277(5) Uani 1 1 d .
C8 C 1.17457(8) -0.01025(17) 0.9338(2) 0.0331(6) Uani 1 1 d .
H8 H 1.1991 -0.0331 0.9312 0.040 Uiso 1 1 calc R
C9 C 1.17421(8) 0.05835(16) 0.9908(2) 0.0324(6) Uani 1 1 d .
H9 H 1.1985 0.0824 1.0257 0.039 Uiso 1 1 calc R
C10 C 1.12108(8) 0.62177(15) 1.6062(2) 0.0283(6) Uani 1 1 d .
C11 C 1.12115(8) 0.54670(16) 1.54554(19) 0.0282(6) Uani 1 1 d .
C12 C 1.08554(8) 0.51260(17) 1.4887(2) 0.0336(6) Uani 1 1 d .
H12 H 1.0610 0.5355 1.4906 0.040 Uiso 1 1 calc R
C13 C 1.15722(8) 0.51074(17) 1.5444(2) 0.0331(6) Uani 1 1 d .
H13 H 1.1814 0.5325 1.5836 0.040 Uiso 1 1 calc R
C14 C 1.12341(8) 0.34194(15) 1.35767(19) 0.0270(5) Uani 1 1 d .
C15 C 1.12235(8) 0.41039(15) 1.4277(2) 0.0274(5) Uani 1 1 d .
C16 C 1.15777(8) 0.44321(16) 1.4861(2) 0.0316(6) Uani 1 1 d .
H16 H 1.1823 0.4193 1.4860 0.038 Uiso 1 1 calc R
C17 C 1.08615(8) 0.44576(16) 1.4302(2) 0.0339(6) Uani 1 1 d .
H17 H 1.0620 0.4237 1.3915 0.041 Uiso 1 1 calc R
C18 C 1.02022(9) 0.13531(18) 1.1010(3) 0.0549(10) Uani 1 1 d .
H18 H 1.0408 0.0971 1.1206 0.066 Uiso 1 1 calc R
C19 C 0.98354(9) 0.11003(19) 1.0432(3) 0.0588(11) Uani 1 1 d .
H19 H 0.9794 0.0560 1.0227 0.071 Uiso 1 1 calc R
C20 C 0.95301(7) 0.16545(17) 1.0160(2) 0.0325(6) Uani 1 1 d .
C21 C 0.96012(9) 0.24283(19) 1.0507(3) 0.0471(9) Uani 1 1 d .
H21 H 0.9397 0.2816 1.0359 0.057 Uiso 1 1 calc R
C22 C 0.99771(8) 0.26253(18) 1.1074(3) 0.0418(8) Uani 1 1 d .
H22 H 1.0024 0.3156 1.1314 0.050 Uiso 1 1 calc R
N23 N 0.91547(7) 0.14262(14) 0.9524(2) 0.0379(6) Uani 1 1 d .
N24 N 0.88221(6) 0.18569(14) 0.94531(18) 0.0332(5) Uani 1 1 d .
C25 C 0.85457(7) 0.14615(17) 0.8766(2) 0.0309(6) Uani 1 1 d .
C26 C 0.87152(10) 0.0798(2) 0.8434(3) 0.0552(10) Uani 1 1 d .
H26 H 0.8581 0.0429 0.7944 0.066 Uiso 1 1 calc R
N27 N 0.91045(8) 0.07688(19) 0.8930(3) 0.0618(9) Uani 1 1 d .
C28 C 0.81317(7) 0.17221(17) 0.8455(2) 0.0303(6) Uani 1 1 d .
C29 C 0.79719(8) 0.22015(18) 0.9072(2) 0.0331(6) Uani 1 1 d .
H29 H 0.8130 0.2372 0.9704 0.040 Uiso 1 1 calc R
C30 C 0.75757(8) 0.24241(17) 0.8740(2) 0.0299(6) Uani 1 1 d .
H30 H 0.7468 0.2758 0.9155 0.036 Uiso 1 1 calc R
C31 C 0.74958(8) 0.1744(2) 0.7250(2) 0.0402(7) Uani 1 1 d .
H31 H 0.7333 0.1591 0.6616 0.048 Uiso 1 1 calc R
C32 C 0.78913(8) 0.1501(2) 0.7523(2) 0.0446(8) Uani 1 1 d .
H32 H 0.7995 0.1190 0.7080 0.054 Uiso 1 1 calc R
O33 O 0.73587(11) 0.1222(4) 0.4990(3) 0.136(2) Uani 1 1 d .
C34 C 0.70660(17) 0.1469(5) 0.4332(5) 0.107(2) Uani 1 1 d .
H34 H 0.6929 0.1924 0.4477 0.128 Uiso 1 1 calc R
N35 N 0.69332(13) 0.1125(3) 0.3421(3) 0.0901(13) Uani 1 1 d .
C36 C 0.65829(19) 0.1433(4) 0.2695(5) 0.113(2) Uani 1 1 d .
H36A H 0.6638 0.1462 0.2033 0.135 Uiso 1 1 calc R
H36B H 0.6530 0.1981 0.2889 0.135 Uiso 1 1 calc R
C37 C 0.62226(18) 0.0933(5) 0.2614(5) 0.120(2) Uani 1 1 d .
H37A H 0.6276 0.0385 0.2445 0.181 Uiso 1 1 calc R
H37B H 0.6002 0.1150 0.2092 0.181 Uiso 1 1 calc R
H37C H 0.6153 0.0938 0.3252 0.181 Uiso 1 1 calc R
C38 C 0.74183(16) 0.0621(3) 0.2517(4) 0.0894(15) Uani 1 1 d .
H38A H 0.7266 0.0869 0.1896 0.134 Uiso 1 1 calc R
H38B H 0.7552 0.0145 0.2362 0.134 Uiso 1 1 calc R
H38C H 0.7616 0.1001 0.2887 0.134 Uiso 1 1 calc R
C39 C 0.71416(15) 0.0389(3) 0.3145(4) 0.0786(13) Uani 1 1 d .
H39A H 0.7294 0.0121 0.3761 0.094 Uiso 1 1 calc R
H39B H 0.6941 0.0008 0.2769 0.094 Uiso 1 1 calc R
O10 O 1.0202(3) 0.4583(7) 1.1684(10) 0.154(4) Uani 0.50 1 d P

loop_
_atom_site_aniso_label
_atom_site_aniso_U_11
_atom_site_aniso_U_22
_atom_site_aniso_U_33
_atom_site_aniso_U_23
_atom_site_aniso_U_13
_atom_site_aniso_U_12
Zn1 0.01181(17) 0.01716(17) 0.02218(19) -0.00069(11) 0.00028(13) -0.00078(10)
Zn2 0.01160(17) 0.01699(17) 0.02287(19) -0.00106(11) -0.00029(13) -0.00092(10)
O1 0.0410(12) 0.0277(10) 0.0529(13) -0.0180(9) 0.0180(10) -0.0043(9)
O2 0.0441(12) 0.0270(10) 0.0483(12) -0.0169(9) -0.0097(10) 0.0025(9)
O3 0.0315(11) 0.0468(12) 0.0454(12) -0.0228(10) 0.0079(9) 0.0034(9)
O4 0.0300(10) 0.0383(11) 0.0382(11) -0.0185(9) 0.0022(8) 0.0013(8)
O5 0.0365(11) 0.0295(10) 0.0484(12) -0.0172(9) 0.0099(9) 0.0000(8)
O6 0.0352(11) 0.0262(9) 0.0415(11) -0.0138(8) -0.0053(9) -0.0002(8)
O7 0.0373(11) 0.0339(10) 0.0334(10) -0.0131(8) 0.0077(9) -0.0033(8)
O8 0.0374(11) 0.0361(11) 0.0385(11) -0.0137(9) 0.0105(9) 0.0041(9)
N1 0.0153(10) 0.0272(11) 0.0389(12) -0.0020(10) 0.0014(9) -0.0020(8)
N2 0.0146(10) 0.0278(11) 0.0290(11) -0.0001(9) -0.0002(8) -0.0001(8)
C2 0.0420(16) 0.0207(12) 0.0268(13) -0.0009(10) 0.0068(12) -0.0028(11)
C3 0.0293(14) 0.0246(12) 0.0253(13) -0.0025(10) 0.0029(11) 0.0003(10)
C4 0.0296(14) 0.0253(13) 0.0288(13) -0.0055(11) 0.0036(11) 0.0016(10)
C5 0.0277(14) 0.0420(16) 0.0450(17) -0.0178(14) 0.0017(12) 0.0041(12)
C6 0.0281(14) 0.0393(15) 0.0409(16) -0.0157(13) 0.0001(12) -0.0032(12)
C7 0.0329(14) 0.0224(12) 0.0264(13) -0.0021(10) 0.0054(11) 0.0009(10)
C8 0.0281(14) 0.0311(14) 0.0397(16) -0.0097(12) 0.0083(12) 0.0023(11)
C9 0.0264(13) 0.0318(14) 0.0365(15) -0.0119(12) 0.0037(11) -0.0042(11)
C10 0.0358(15) 0.0214(12) 0.0270(13) -0.0007(10) 0.0073(11) 0.0004(11)
C11 0.0309(14) 0.0226(12) 0.0297(13) -0.0049(10) 0.0058(11) -0.0020(10)
C12 0.0263(14) 0.0299(14) 0.0438(16) -0.0105(12) 0.0078(12) 0.0002(11)
C13 0.0264(13) 0.0326(14) 0.0354(15) -0.0087(12) -0.0004(11) -0.0025(11)
C14 0.0349(15) 0.0224(12) 0.0250(13) -0.0013(10) 0.0099(11) -0.0028(11)
C15 0.0309(14) 0.0223(12) 0.0287(13) -0.0034(10) 0.0073(11) -0.0014(10)
C16 0.0259(13) 0.0305(14) 0.0365(15) -0.0079(12) 0.0048(11) 0.0041(11)
C17 0.0276(14) 0.0306(14) 0.0416(16) -0.0142(12) 0.0059(12) -0.0066(11)
C18 0.0212(15) 0.0298(15) 0.097(3) 0.0012(16) -0.0142(16) 0.0023(12)
C19 0.0233(15) 0.0275(15) 0.108(3) -0.0106(18) -0.0127(17) -0.0001(12)
C20 0.0127(12) 0.0350(14) 0.0462(16) -0.0031(13) 0.0014(11) -0.0007(10)
C21 0.0188(14) 0.0421(17) 0.072(2) -0.0182(16) -0.0030(14) 0.0095(12)
C22 0.0169(13) 0.0364(15) 0.066(2) -0.0230(15) -0.0004(13) 0.0035(11)
N23 0.0177(11) 0.0375(13) 0.0544(15) -0.0091(12) 0.0023(10) 0.0005(9)
N24 0.0145(10) 0.0364(13) 0.0437(14) -0.0042(10) -0.0009(9) 0.0030(9)
C25 0.0126(12) 0.0377(15) 0.0378(15) -0.0058(12) -0.0015(10) -0.0005(10)
C26 0.0316(17) 0.057(2) 0.072(2) -0.0350(19) 0.0050(16) -0.0067(15)
N27 0.0332(15) 0.0576(18) 0.090(2) -0.0309(18) 0.0081(15) -0.0002(13)
C28 0.0155(12) 0.0350(14) 0.0363(15) -0.0019(12) -0.0004(10) 0.0000(10)
C29 0.0182(13) 0.0466(16) 0.0279(14) -0.0055(12) -0.0058(10) 0.0029(12)
C30 0.0220(13) 0.0399(15) 0.0259(13) -0.0052(11) 0.0028(11) 0.0026(11)
C31 0.0218(13) 0.0555(19) 0.0366(16) -0.0184(14) -0.0043(12) 0.0033(13)
C32 0.0213(14) 0.062(2) 0.0464(18) -0.0251(16) 0.0007(12) 0.0074(13)
O33 0.059(2) 0.270(6) 0.078(2) -0.063(3) 0.0176(18) -0.010(3)
C34 0.073(4) 0.158(6) 0.095(4) -0.026(4) 0.029(3) -0.032(4)
N35 0.084(3) 0.122(4) 0.059(2) 0.000(2) 0.010(2) -0.027(3)
C36 0.107(5) 0.123(5) 0.104(4) 0.033(4) 0.021(4) -0.010(4)
C37 0.090(4) 0.174(7) 0.094(4) 0.025(4) 0.018(3) -0.012(4)
C38 0.092(4) 0.088(3) 0.080(3) 0.003(3) 0.007(3) -0.028(3)
C39 0.089(3) 0.076(3) 0.067(3) -0.007(2) 0.015(2) -0.026(3)
O10 0.089(6) 0.160(9) 0.207(12) -0.014(9) 0.028(7) 0.007(6)

loop_
_atom_type_symbol
_atom_type_description
_atom_type_scat_dispersion_real
_atom_type_scat_dispersion_imag
_atom_type_scat_source
C C 0.0181 0.0091 'International Tables Vol C Tables 4.2.6.8 and 6.1.1.4'
H H 0.0000 0.0000 'International Tables Vol C Tables 4.2.6.8 and 6.1.1.4'
N N 0.0311 0.0180 'International Tables Vol C Tables 4.2.6.8 and 6.1.1.4'
O O 0.0492 0.0322 'International Tables Vol C Tables 4.2.6.8 and 6.1.1.4'
Zn Zn -1.5491 0.6778 'International Tables Vol C Tables 4.2.6.8 and 6.1.1.4'

loop_
_geom_angle_atom_site_label_1
_geom_angle_atom_site_label_2
_geom_angle_atom_site_label_3
_geom_angle
_geom_angle_site_symmetry_1
_geom_angle_site_symmetry_3
O4 Zn1 O1 89.10(9) . 6_556
O4 Zn1 N2 101.70(8) . 8_556
O1 Zn1 N2 102.19(9) 6_556 8_556
O4 Zn1 O6 90.07(9) . 6_565
O1 Zn1 O6 158.48(8) 6_556 6_565
N2 Zn1 O6 99.03(8) 8_556 6_565
O4 Zn1 O8 159.61(8) . .
O1 Zn1 O8 87.05(8) 6_556 .
N2 Zn1 O8 98.68(8) 8_556 .
O6 Zn1 O8 86.28(9) 6_565 .
O4 Zn1 Zn2 83.84(6) . .
O1 Zn1 Zn2 85.46(6) 6_556 .
N2 Zn1 Zn2 170.52(6) 8_556 .
O6 Zn1 Zn2 73.08(6) 6_565 .
O8 Zn1 Zn2 75.90(6) . .
O7 Zn2 O2 91.63(9) . 6_556
O7 Zn2 O5 86.51(9) . 6_565
O2 Zn2 O5 159.93(9) 6_556 6_565
O7 Zn2 N1 108.18(9) . .
O2 Zn2 N1 97.93(9) 6_556 .
O5 Zn2 N1 101.64(9) 6_565 .
O7 Zn2 O3 158.54(8) . .
O2 Zn2 O3 86.36(10) 6_556 .
O5 Zn2 O3 88.12(9) 6_565 .
N1 Zn2 O3 93.25(9) . .
O7 Zn2 Zn1 83.59(6) . .
O2 Zn2 Zn1 73.81(6) 6_556 .
O5 Zn2 Zn1 86.13(6) 6_565 .
N1 Zn2 Zn1 166.09(6) . .
O3 Zn2 Zn1 75.32(6) . .
C2 O1 Zn1 119.76(18) . 6
C2 O2 Zn2 135.00(19) . 6
C3 O3 Zn2 131.64(18) . .
C3 O4 Zn1 122.16(18) . .
C10 O5 Zn2 118.83(17) . 6_566
C10 O6 Zn1 136.14(18) . 6_566
C14 O7 Zn2 122.68(18) . .
C14 O8 Zn1 129.59(18) . .
C18 N1 C22 117.5(2) . .
C18 N1 Zn2 118.00(18) . .
C22 N1 Zn2 123.50(19) . .
C30 N2 C31 118.4(2) . .
C30 N2 Zn1 121.85(18) . 8_455
C31 N2 Zn1 119.70(17) . 8_455
O2 C2 O1 126.0(2) . .
O2 C2 C7 116.9(2) . .
O1 C2 C7 117.2(2) . .
O3 C3 O4 125.2(2) . .
O3 C3 C4 116.9(2) . .
O4 C3 C4 117.8(2) . .
C9 C4 C5 118.9(2) . .
C9 C4 C3 120.9(2) . .
C5 C4 C3 120.0(2) . .
C6 C5 C4 120.6(3) . .
C6 C5 H5 119.7 . .
C4 C5 H5 119.7 . .
C5 C6 C7 120.3(3) . .
C5 C6 H6 119.8 . .
C7 C6 H6 119.8 . .
C8 C7 C6 119.1(2) . .
C8 C7 C2 121.5(2) . .
C6 C7 C2 119.5(2) . .
C7 C8 C9 120.5(3) . .
C7 C8 H8 119.7 . .
C9 C8 H8 119.7 . .
C4 C9 C8 120.4(2) . .
C4 C9 H9 119.8 . .
C8 C9 H9 119.8 . .
O6 C10 O5 125.8(2) . .
O6 C10 C11 116.8(2) . .
O5 C10 C11 117.4(2) . .
C13 C11 C12 119.1(2) . .
C13 C11 C10 119.8(2) . .
C12 C11 C10 121.1(2) . .
C17 C12 C11 120.5(3) . .
C17 C12 H12 119.8 . .
C11 C12 H12 119.8 . .
C16 C13 C11 120.3(2) . .
C16 C13 H13 119.8 . .
C11 C13 H13 119.8 . .
O7 C14 O8 125.9(2) . .
O7 C14 C15 117.2(2) . .
O8 C14 C15 116.9(2) . .
C16 C15 C17 119.0(2) . .
C16 C15 C14 120.1(2) . .
C17 C15 C14 120.7(2) . .
C13 C16 C15 120.6(2) . .
C13 C16 H16 119.7 . .
C15 C16 H16 119.7 . .
C12 C17 C15 120.5(3) . .
C12 C17 H17 119.8 . .
C15 C17 H17 119.8 . .
N1 C18 C19 123.0(3) . .
N1 C18 H18 118.5 . .
C19 C18 H18 118.5 . .
C18 C19 C20 118.7(3) . .
C18 C19 H19 120.6 . .
C20 C19 H19 120.6 . .
C21 C20 C19 118.5(3) . .
C21 C20 N23 121.2(2) . .
C19 C20 N23 120.3(3) . .
C20 C21 C22 118.6(3) . .
C20 C21 H21 120.7 . .
C22 C21 H21 120.7 . .
N1 C22 C21 123.6(3) . .
N1 C22 H22 118.2 . .
C21 C22 H22 118.2 . .
N24 N23 N27 114.7(2) . .
N24 N23 C20 122.4(2) . .
N27 N23 C20 122.9(2) . .
C25 N24 N23 103.5(2) . .
N24 C25 C26 109.8(2) . .
N24 C25 C28 122.3(2) . .
C26 C25 C28 127.9(3) . .
N27 C26 C25 108.6(3) . .
N27 C26 H26 125.7 . .
C25 C26 H26 125.7 . .
C26 N27 N23 103.3(3) . .
C32 C28 C29 118.8(2) . .
C32 C28 C25 120.2(3) . .
C29 C28 C25 121.1(2) . .
C30 C29 C28 118.5(2) . .
C30 C29 H29 120.8 . .
C28 C29 H29 120.8 . .
N2 C30 C29 123.0(3) . .
N2 C30 H30 118.5 . .
C29 C30 H30 118.5 . .
N2 C31 C32 122.1(3) . .
N2 C31 H31 119.0 . .
C32 C31 H31 119.0 . .
C28 C32 C31 119.2(3) . .
C28 C32 H32 120.4 . .
C31 C32 H32 120.4 . .
O33 C34 N35 123.7(7) . .
O33 C34 H34 118.2 . .
N35 C34 H34 118.2 . .
C34 N35 C36 120.8(6) . .
C34 N35 C39 120.5(5) . .
C36 N35 C39 118.7(5) . .
N35 C36 C37 113.1(5) . .
N35 C36 H36A 109.0 . .
C37 C36 H36A 109.0 . .
N35 C36 H36B 109.0 . .
C37 C36 H36B 109.0 . .
H36A C36 H36B 107.8 . .
C36 C37 H37A 109.5 . .
C36 C37 H37B 109.5 . .
H37A C37 H37B 109.5 . .
C36 C37 H37C 109.5 . .
H37A C37 H37C 109.5 . .
H37B C37 H37C 109.5 . .
C39 C38 H38A 109.5 . .
C39 C38 H38B 109.5 . .
H38A C38 H38B 109.5 . .
C39 C38 H38C 109.5 . .
H38A C38 H38C 109.5 . .
H38B C38 H38C 109.5 . .
C38 C39 N35 110.9(4) . .
C38 C39 H39A 109.5 . .
N35 C39 H39A 109.5 . .
C38 C39 H39B 109.5 . .
N35 C39 H39B 109.5 . .
H39A C39 H39B 108.1 . .

loop_
_geom_bond_atom_site_label_1
_geom_bond_atom_site_label_2
_geom_bond_distance
_geom_bond_site_symmetry_2
Zn1 O4 2.0212(19) .
Zn1 O1 2.0271(18) 6_556
Zn1 N2 2.036(2) 8_556
Zn1 O6 2.0415(18) 6_565
Zn1 O8 2.0636(19) .
Zn1 Zn2 2.9562(4) .
Zn2 O7 2.0188(18) .
Zn2 O2 2.0376(18) 6_556
Zn2 O5 2.0381(18) 6_565
Zn2 N1 2.045(2) .
Zn2 O3 2.0512(19) .
O1 C2 1.257(3) .
O1 Zn1 2.0271(18) 6
O2 C2 1.244(3) .
O2 Zn2 2.0376(18) 6
O3 C3 1.250(3) .
O4 C3 1.251(3) .
O5 C10 1.254(3) .
O5 Zn2 2.0381(18) 6_566
O6 C10 1.247(3) .
O6 Zn1 2.0415(18) 6_566
O7 C14 1.251(3) .
O8 C14 1.257(3) .
N1 C18 1.322(4) .
N1 C22 1.323(4) .
N2 C30 1.335(3) .
N2 C31 1.335(4) .
N2 Zn1 2.036(2) 8_455
C2 C7 1.503(4) .
C3 C4 1.500(4) .
C4 C9 1.382(4) .
C4 C5 1.391(4) .
C5 C6 1.374(4) .
C5 H5 0.9400 .
C6 C7 1.391(4) .
C6 H6 0.9400 .
C7 C8 1.380(4) .
C8 C9 1.385(4) .
C8 H8 0.9400 .
C9 H9 0.9400 .
C10 C11 1.501(4) .
C11 C13 1.390(4) .
C11 C12 1.396(4) .
C12 C17 1.375(4) .
C12 H12 0.9400 .
C13 C16 1.382(4) .
C13 H13 0.9400 .
C14 C15 1.496(4) .
C15 C16 1.390(4) .
C15 C17 1.395(4) .
C16 H16 0.9400 .
C17 H17 0.9400 .
C18 C19 1.376(4) .
C18 H18 0.9400 .
C19 C20 1.378(4) .
C19 H19 0.9400 .
C20 C21 1.370(4) .
C20 N23 1.416(3) .
C21 C22 1.371(4) .
C21 H21 0.9400 .
C22 H22 0.9400 .
N23 N24 1.339(3) .
N23 N27 1.347(4) .
N24 C25 1.329(3) .
C25 C26 1.381(4) .
C25 C28 1.452(3) .
C26 N27 1.344(4) .
C26 H26 0.9400 .
C28 C32 1.382(4) .
C28 C29 1.383(4) .
C29 C30 1.380(4) .
C29 H29 0.9400 .
C30 H30 0.9400 .
C31 C32 1.383(4) .
C31 H31 0.9400 .
C32 H32 0.9400 .
O33 C34 1.239(7) .
C34 N35 1.343(7) .
C34 H34 0.9400 .
N35 C36 1.448(7) .
N35 C39 1.518(7) .
C36 C37 1.480(8) .
C36 H36A 0.9800 .
C36 H36B 0.9800 .
C37 H37A 0.9700 .
C37 H37B 0.9700 .
C37 H37C 0.9700 .
C38 C39 1.502(7) .
C38 H38A 0.9700 .
C38 H38B 0.9700 .
C38 H38C 0.9700 .
C39 H39A 0.9800 .
C39 H39B 0.9800 .

loop_
_geom_torsion_atom_site_label_1
_geom_torsion_atom_site_label_2
_geom_torsion_atom_site_label_3
_geom_torsion_atom_site_label_4
_geom_torsion
_geom_torsion_site_symmetry_1
_geom_torsion_site_symmetry_4
O4 Zn1 Zn2 O7 -177.64(8) . .
O1 Zn1 Zn2 O7 92.78(9) 6_556 .
O6 Zn1 Zn2 O7 -85.68(9) 6_565 .
O8 Zn1 Zn2 O7 4.69(8) . .
O4 Zn1 Zn2 O2 88.79(9) . 6_556
O1 Zn1 Zn2 O2 -0.79(9) 6_556 6_556
O6 Zn1 Zn2 O2 -179.26(9) 6_565 6_556
O8 Zn1 Zn2 O2 -88.89(9) . 6_556
O4 Zn1 Zn2 O5 -90.72(9) . 6_565
O1 Zn1 Zn2 O5 179.70(9) 6_556 6_565
O6 Zn1 Zn2 O5 1.23(9) 6_565 6_565
O8 Zn1 Zn2 O5 91.60(9) . 6_565
O4 Zn1 Zn2 N1 33.9(3) . .
O1 Zn1 Zn2 N1 -55.7(3) 6_556 .
O6 Zn1 Zn2 N1 125.8(3) 6_565 .
O8 Zn1 Zn2 N1 -143.8(3) . .
O4 Zn1 Zn2 O3 -1.65(9) . .
O1 Zn1 Zn2 O3 -91.24(9) 6_556 .
O6 Zn1 Zn2 O3 90.30(9) 6_565 .
O8 Zn1 Zn2 O3 -179.33(9) . .
O7 Zn2 O3 C3 21.3(4) . .
O2 Zn2 O3 C3 -63.9(3) 6_556 .
O5 Zn2 O3 C3 96.8(3) 6_565 .
N1 Zn2 O3 C3 -161.7(3) . .
Zn1 Zn2 O3 C3 10.3(2) . .
O1 Zn1 O4 C3 80.5(2) 6_556 .
N2 Zn1 O4 C3 -177.3(2) 8_556 .
O6 Zn1 O4 C3 -78.0(2) 6_565 .
O8 Zn1 O4 C3 1.4(4) . .
Zn2 Zn1 O4 C3 -5.0(2) . .
O2 Zn2 O7 C14 74.9(2) 6_556 .
O5 Zn2 O7 C14 -85.1(2) 6_565 .
N1 Zn2 O7 C14 173.8(2) . .
O3 Zn2 O7 C14 -9.3(4) . .
Zn1 Zn2 O7 C14 1.4(2) . .
O4 Zn1 O8 C14 -20.6(4) . .
O1 Zn1 O8 C14 -100.1(2) 6_556 .
N2 Zn1 O8 C14 158.1(2) 8_556 .
O6 Zn1 O8 C14 59.5(2) 6_565 .
Zn2 Zn1 O8 C14 -14.0(2) . .
O7 Zn2 N1 C18 -139.1(3) . .
O2 Zn2 N1 C18 -44.8(3) 6_556 .
O5 Zn2 N1 C18 130.8(3) 6_565 .
O3 Zn2 N1 C18 42.0(3) . .
Zn1 Zn2 N1 C18 7.8(5) . .
O7 Zn2 N1 C22 52.7(3) . .
O2 Zn2 N1 C22 147.1(3) 6_556 .
O5 Zn2 N1 C22 -37.4(3) 6_565 .
O3 Zn2 N1 C22 -126.1(3) . .
Zn1 Zn2 N1 C22 -160.4(2) . .
Zn2 O2 C2 O1 0.0(5) 6 .
Zn2 O2 C2 C7 -179.91(19) 6 .
Zn1 O1 C2 O2 1.2(4) 6 .
Zn1 O1 C2 C7 -178.87(17) 6 .
Zn2 O3 C3 O4 -18.6(4) . .
Zn2 O3 C3 C4 159.17(19) . .
Zn1 O4 C3 O3 14.2(4) . .
Zn1 O4 C3 C4 -163.47(18) . .
O3 C3 C4 C9 -175.6(3) . .
O4 C3 C4 C9 2.4(4) . .
O3 C3 C4 C5 -0.2(4) . .
O4 C3 C4 C5 177.7(3) . .
C9 C4 C5 C6 2.4(5) . .
C3 C4 C5 C6 -173.0(3) . .
C4 C5 C6 C7 0.8(5) . .
C5 C6 C7 C8 -3.0(5) . .
C5 C6 C7 C2 176.7(3) . .
O2 C2 C7 C8 -178.6(3) . .
O1 C2 C7 C8 1.5(4) . .
O2 C2 C7 C6 1.7(4) . .
O1 C2 C7 C6 -178.2(3) . .
C6 C7 C8 C9 2.0(4) . .
C2 C7 C8 C9 -177.7(3) . .
C5 C4 C9 C8 -3.5(4) . .
C3 C4 C9 C8 171.9(3) . .
C7 C8 C9 C4 1.3(4) . .
Zn1 O6 C10 O5 -2.6(5) 6_566 .
Zn1 O6 C10 C11 177.16(19) 6_566 .
Zn2 O5 C10 O6 0.3(4) 6_566 .
Zn2 O5 C10 C11 -179.47(18) 6_566 .
O6 C10 C11 C13 -0.9(4) . .
O5 C10 C11 C13 178.9(3) . .
O6 C10 C11 C12 179.9(3) . .
O5 C10 C11 C12 -0.3(4) . .
C13 C11 C12 C17 -1.9(4) . .
C10 C11 C12 C17 177.2(3) . .
C12 C11 C13 C16 1.4(4) . .
C10 C11 C13 C16 -177.7(3) . .
Zn2 O7 C14 O8 -12.3(4) . .
Zn2 O7 C14 C15 165.29(17) . .
Zn1 O8 C14 O7 21.0(4) . .
Zn1 O8 C14 C15 -156.53(18) . .
O7 C14 C15 C16 -177.1(2) . .
O8 C14 C15 C16 0.7(4) . .
O7 C14 C15 C17 -1.5(4) . .
O8 C14 C15 C17 176.3(3) . .
C11 C13 C16 C15 0.1(4) . .
C17 C15 C16 C13 -1.2(4) . .
C14 C15 C16 C13 174.4(3) . .
C11 C12 C17 C15 0.9(5) . .
C16 C15 C17 C12 0.7(4) . .
C14 C15 C17 C12 -174.9(3) . .
C22 N1 C18 C19 4.3(6) . .
Zn2 N1 C18 C19 -164.6(3) . .
N1 C18 C19 C20 -1.3(7) . .
C18 C19 C20 C21 -2.3(6) . .
C18 C19 C20 N23 176.8(4) . .
C19 C20 C21 C22 2.7(6) . .
N23 C20 C21 C22 -176.4(3) . .
C18 N1 C22 C21 -3.8(6) . .
Zn2 N1 C22 C21 164.4(3) . .
C20 C21 C22 N1 0.4(6) . .
C21 C20 N23 N24 -19.4(5) . .
C19 C20 N23 N24 161.5(3) . .
C21 C20 N23 N27 159.5(4) . .
C19 C20 N23 N27 -19.6(5) . .
N27 N23 N24 C25 -1.0(4) . .
C20 N23 N24 C25 177.9(3) . .
N23 N24 C25 C26 0.2(4) . .
N23 N24 C25 C28 179.7(3) . .
N24 C25 C26 N27 0.7(4) . .
C28 C25 C26 N27 -178.7(3) . .
C25 C26 N27 N23 -1.3(4) . .
N24 N23 N27 C26 1.5(4) . .
C20 N23 N27 C26 -177.4(3) . .
N24 C25 C28 C32 156.1(3) . .
C26 C25 C28 C32 -24.5(5) . .
N24 C25 C28 C29 -23.0(4) . .
C26 C25 C28 C29 156.4(4) . .
C32 C28 C29 C30 1.5(4) . .
C25 C28 C29 C30 -179.4(3) . .
C31 N2 C30 C29 -2.9(4) . .
Zn1 N2 C30 C29 175.1(2) 8_455 .
C28 C29 C30 N2 1.1(4) . .
C30 N2 C31 C32 2.3(5) . .
Zn1 N2 C31 C32 -175.8(3) 8_455 .
C29 C28 C32 C31 -2.1(5) . .
C25 C28 C32 C31 178.8(3) . .
N2 C31 C32 C28 0.2(5) . .
O33 C34 N35 C36 178.4(6) . .
O33 C34 N35 C39 0.1(9) . .
C34 N35 C36 C37 -103.4(7) . .
C39 N35 C36 C37 74.9(7) . .
C34 N35 C39 C38 -99.5(6) . .
C36 N35 C39 C38 82.2(6) . .

loop_
_platon_squeeze_void_nr
_platon_squeeze_void_average_x
_platon_squeeze_void_average_y
_platon_squeeze_void_average_z
_platon_squeeze_void_volume
_platon_squeeze_void_count_electrons
_platon_squeeze_void_content
1 0.000 0.755 0.250 274 64 ' '
2 0.500 0.255 0.250 274 64 ' '
3 0.000 0.245 0.750 274 64 ' '
4 0.500 0.745 0.750 274 64 ' '
